data_4076432
loop_
_publ_author_name
'Panda, Tarun K.'
'Yamamoto, Keishi'
'Yamamoto, Koji'
'Kaneko, Hiroshi'
'Yang, Yi'
'Tsurugi, Hayato'
'Mashima, Kazushi'

_publ_section_title
;
 Preparation and Structure of Iminopyrrolyl and Amidopyrrolyl Complexes of
 Group 2 Metals
;
_journal_issue 6
_journal_name_full Organometallics
_journal_page_first 2268
_journal_paper_doi 10.1021/om201210y
_journal_volume 31
_journal_year 2012
_chemical_formula_moiety 'C46 H66 Ba N4 O3'
_chemical_formula_sum 'C46 H66 Ba N4 O3'
_chemical_formula_weight 860.37
_chemical_name_common 6a
_chemical_name_systematic
;
 ?
;
_space_group_IT_number 92
_symmetry_cell_setting tetragonal
_symmetry_space_group_name_Hall 'P 4abw 2nw'
_symmetry_space_group_name_H-M 'P 41 21 2'
_atom_sites_solution_hydrogens geom
_atom_sites_solution_primary direct
_atom_sites_solution_secondary difmap
_audit_creation_method SHELXL-97
_cell_angle_alpha 90.00
_cell_angle_beta 90.00
_cell_angle_gamma 90.00
_cell_formula_units_Z 4
_cell_length_a 10.708(5)
_cell_length_b 10.708(5)
_cell_length_c 39.197(5)
_cell_measurement_temperature 120(2)
_cell_measurement_theta_max 30.4
_cell_measurement_theta_min 3.1
_cell_volume 4494(3)
_computing_cell_refinement 'RAPID-AUTO (Rigaku, 1998)'
_computing_data_collection 'RAPID-AUTO (Rigaku, 1998)'
_computing_data_reduction 'teXan (Rigaku/MSC, 2004)'
_computing_molecular_graphics Ortep-32
_computing_publication_material WinGX
_computing_structure_refinement 'SHELXL-97 (Sheldrick, 2008)'
_computing_structure_solution 'SIR 97'
_diffrn_ambient_temperature 120(2)
_diffrn_measured_fraction_theta_full 0.998
_diffrn_measured_fraction_theta_max 0.998
_diffrn_measurement_device_type 'Rigaku RAXIS-RAPID Imaging Plate'
_diffrn_measurement_method \w
_diffrn_radiation_monochromator graphite
_diffrn_radiation_source 'fine-focus sealed tube'
_diffrn_radiation_type MoK\a
_diffrn_radiation_wavelength 0.71069
_diffrn_reflns_av_R_equivalents 0.1784
_diffrn_reflns_av_sigmaI/netI 0.0719
_diffrn_reflns_limit_h_max 14
_diffrn_reflns_limit_h_min -14
_diffrn_reflns_limit_k_max 14
_diffrn_reflns_limit_k_min -14
_diffrn_reflns_limit_l_max 52
_diffrn_reflns_limit_l_min -48
_diffrn_reflns_number 81100
_diffrn_reflns_theta_full 28.29
_diffrn_reflns_theta_max 28.29
_diffrn_reflns_theta_min 3.11
_exptl_absorpt_coefficient_mu 0.925
_exptl_absorpt_correction_T_max 0.873
_exptl_absorpt_correction_T_min 0.820
_exptl_absorpt_correction_type empirical
_exptl_absorpt_process_details ABSCOR
_exptl_crystal_colour colorless
_exptl_crystal_density_diffrn 1.272
_exptl_crystal_density_method 'not measured'
_exptl_crystal_description chunk
_exptl_crystal_F_000 1800
_exptl_crystal_size_max 0.21
_exptl_crystal_size_mid 0.18
_exptl_crystal_size_min 0.15
_refine_diff_density_max 1.240
_refine_diff_density_min -1.357
_refine_diff_density_rms 0.116
_refine_ls_abs_structure_details 'Flack H D (1983), Acta Cryst. A39, 876-881'
_refine_ls_abs_structure_Flack -0.01(3)
_refine_ls_extinction_method none
_refine_ls_goodness_of_fit_ref 1.016
_refine_ls_hydrogen_treatment constr
_refine_ls_matrix_type full
_refine_ls_number_parameters 249
_refine_ls_number_reflns 5581
_refine_ls_number_restraints 0
_refine_ls_restrained_S_all 1.016
_refine_ls_R_factor_all 0.0865
_refine_ls_R_factor_gt 0.0689
_refine_ls_shift/su_max 0.000
_refine_ls_shift/su_mean 0.000
_refine_ls_structure_factor_coef Fsqd
_refine_ls_weighting_details 'calc w=1/[\s^2^(Fo^2^)+(0.0131P)^2^+19.5836P] where P=(Fo^2^+2Fc^2^)/3'
_refine_ls_weighting_scheme calc
_refine_ls_wR_factor_gt 0.1076
_refine_ls_wR_factor_ref 0.1136
_reflns_number_gt 4696
_reflns_number_total 5581
_reflns_threshold_expression >2\s(I)
_cod_data_source_file om201210y_si_002.cif
_cod_data_source_block 6a
_cod_database_code 4076432

loop_
_symmetry_equiv_pos_as_xyz
'x, y, z'
'-x, -y, z+1/2'
'x+1/2, -y+1/2, -z+3/4'
'-x+1/2, y+1/2, -z+1/4'
'-y, -x, -z+1/2'
'y, x, -z'
'y+1/2, -x+1/2, z+3/4'
'-y+1/2, x+1/2, z+1/4'

loop_
_atom_site_label
_atom_site_type_symbol
_atom_site_fract_x
_atom_site_fract_y
_atom_site_fract_z
_atom_site_U_iso_or_equiv
_atom_site_adp_type
_atom_site_occupancy
_atom_site_symmetry_multiplicity
_atom_site_calc_flag
_atom_site_refinement_flags
Ba1 Ba 0.03880(3) 0.96120(3) 0.2500 0.02483(11) Uani 1 2 d S
O1 O 0.2201(3) 0.7799(3) 0.2500 0.0405(14) Uani 1 2 d S
O2 O -0.0383(5) 1.1775(3) 0.21732(9) 0.0354(9) Uani 1 1 d .
N1 N 0.2628(4) 1.0961(5) 0.24117(11) 0.0298(11) Uani 1 1 d .
N2 N 0.1498(4) 1.0666(4) 0.30865(10) 0.0237(10) Uani 1 1 d .
C1 C 0.3408(6) 1.1392(6) 0.21673(16) 0.0366(15) Uani 1 1 d .
H1 H 0.3385 1.1117 0.1937 0.044 Uiso 1 1 calc R
C2 C 0.4240(6) 1.2273(6) 0.22864(16) 0.0357(16) Uani 1 1 d .
H2 H 0.4860 1.2703 0.2159 0.043 Uiso 1 1 calc R
C3 C 0.3984(7) 1.2399(6) 0.26316(16) 0.0359(15) Uani 1 1 d .
H3 H 0.4401 1.2931 0.2789 0.043 Uiso 1 1 calc R
C4 C 0.2994(5) 1.1590(5) 0.27036(14) 0.0260(12) Uani 1 1 d .
C5 C 0.2422(5) 1.1402(5) 0.30261(13) 0.0247(12) Uani 1 1 d .
H5 H 0.2749 1.1858 0.3214 0.030 Uiso 1 1 calc R
C6 C 0.1037(4) 1.0584(5) 0.34299(12) 0.0239(13) Uani 1 1 d .
C7 C 0.0335(6) 1.1566(5) 0.35736(13) 0.0281(11) Uani 1 1 d .
C8 C -0.0094(6) 1.1412(6) 0.39082(14) 0.0380(15) Uani 1 1 d .
H8 H -0.0556 1.2066 0.4013 0.046 Uiso 1 1 calc R
C9 C 0.0137(5) 1.0333(6) 0.40904(12) 0.0398(15) Uani 1 1 d .
H9 H -0.0167 1.0250 0.4317 0.048 Uiso 1 1 calc R
C10 C 0.0809(6) 0.9378(6) 0.39430(13) 0.0339(14) Uani 1 1 d .
H10 H 0.0961 0.8635 0.4069 0.041 Uiso 1 1 calc R
C11 C 0.1270(5) 0.9487(6) 0.36106(12) 0.0279(11) Uani 1 1 d .
C12 C -0.1347(6) 1.3095(6) 0.33892(17) 0.0409(16) Uani 1 1 d .
H12A H -0.1839 1.2380 0.3311 0.061 Uiso 1 1 calc R
H12B H -0.1505 1.3813 0.3240 0.061 Uiso 1 1 calc R
H12C H -0.1586 1.3305 0.3624 0.061 Uiso 1 1 calc R
C13 C 0.0045(6) 1.2765(5) 0.33783(15) 0.0349(15) Uani 1 1 d .
H13 H 0.0275 1.2622 0.3134 0.042 Uiso 1 1 calc R
C14 C 0.0833(7) 1.3849(7) 0.3509(2) 0.060(2) Uani 1 1 d .
H14A H 0.0664 1.3978 0.3752 0.089 Uiso 1 1 calc R
H14B H 0.0621 1.4608 0.3382 0.089 Uiso 1 1 calc R
H14C H 0.1720 1.3656 0.3477 0.089 Uiso 1 1 calc R
C15 C 0.1697(7) 0.7148(6) 0.3559(2) 0.058(2) Uani 1 1 d .
H15A H 0.1810 0.7044 0.3805 0.087 Uiso 1 1 calc R
H15B H 0.2221 0.6542 0.3437 0.087 Uiso 1 1 calc R
H15C H 0.0819 0.7007 0.3500 0.087 Uiso 1 1 calc R
C16 C 0.2070(5) 0.8455(5) 0.34565(14) 0.0295(13) Uani 1 1 d .
H16 H 0.1984 0.8514 0.3203 0.035 Uiso 1 1 calc R
C17 C 0.3438(6) 0.8676(8) 0.3542(2) 0.057(2) Uani 1 1 d .
H17A H 0.3559 0.8606 0.3789 0.085 Uiso 1 1 calc R
H17B H 0.3683 0.9513 0.3466 0.085 Uiso 1 1 calc R
H17C H 0.3953 0.8051 0.3425 0.085 Uiso 1 1 calc R
C18 C 0.1981(6) 0.6473(5) 0.2469(2) 0.0460(16) Uani 1 1 d .
H18A H 0.1415 0.6296 0.2275 0.055 Uiso 1 1 calc R
H18B H 0.1604 0.6136 0.2680 0.055 Uiso 1 1 calc R
C19 C 0.3214(7) 0.5919(7) 0.2409(3) 0.080(3) Uani 1 1 d .
H19A H 0.3408 0.5883 0.2162 0.095 Uiso 1 1 calc R
H19B H 0.3262 0.5065 0.2505 0.095 Uiso 1 1 calc R
C20 C 0.0301(7) 1.2239(6) 0.18857(15) 0.0419(15) Uani 1 1 d .
H20A H -0.0251 1.2298 0.1684 0.050 Uiso 1 1 calc R
H20B H 0.1002 1.1671 0.1831 0.050 Uiso 1 1 calc R
C21 C 0.0794(9) 1.3525(7) 0.1982(2) 0.067(3) Uani 1 1 d .
H21A H 0.1719 1.3533 0.1982 0.080 Uiso 1 1 calc R
H21B H 0.0490 1.4166 0.1820 0.080 Uiso 1 1 calc R
C22 C 0.0289(8) 1.3759(6) 0.23368(17) 0.0503(17) Uani 1 1 d .
H22A H 0.0931 1.3587 0.2512 0.060 Uiso 1 1 calc R
H22B H -0.0004 1.4631 0.2362 0.060 Uiso 1 1 calc R
C23 C -0.0772(7) 1.2860(6) 0.23631(18) 0.0481(19) Uani 1 1 d .
H23A H -0.0934 1.2641 0.2604 0.058 Uiso 1 1 calc R
H23B H -0.1541 1.3222 0.2264 0.058 Uiso 1 1 calc R

loop_
_atom_site_aniso_label
_atom_site_aniso_U_11
_atom_site_aniso_U_22
_atom_site_aniso_U_33
_atom_site_aniso_U_23
_atom_site_aniso_U_13
_atom_site_aniso_U_12
Ba1 0.02552(13) 0.02552(13) 0.02343(18) -0.00182(15) -0.00182(15) -0.0043(2)
O1 0.0293(19) 0.0293(19) 0.063(4) -0.005(3) -0.005(3) 0.005(2)
O2 0.041(2) 0.028(2) 0.038(2) 0.0045(16) -0.001(2) 0.000(2)
N1 0.026(3) 0.035(3) 0.028(3) -0.002(2) 0.0005(19) 0.001(2)
N2 0.024(2) 0.027(3) 0.020(2) -0.0029(17) -0.0029(17) -0.0004(18)
C1 0.037(4) 0.045(4) 0.027(3) 0.004(3) 0.007(3) 0.001(3)
C2 0.027(3) 0.041(4) 0.039(4) 0.009(3) 0.005(3) -0.002(3)
C3 0.035(4) 0.035(4) 0.037(3) -0.002(3) 0.002(3) -0.005(3)
C4 0.021(3) 0.025(3) 0.031(3) -0.003(2) -0.003(2) -0.004(2)
C5 0.027(3) 0.023(3) 0.024(3) -0.004(2) -0.003(2) 0.001(2)
C6 0.022(3) 0.028(3) 0.021(2) -0.001(2) 0.0009(19) -0.008(3)
C7 0.029(3) 0.028(3) 0.027(3) -0.001(2) -0.003(3) -0.002(3)
C8 0.044(4) 0.039(4) 0.031(3) -0.009(3) 0.008(3) 0.005(3)
C9 0.046(4) 0.047(3) 0.027(2) 0.007(3) 0.012(2) 0.005(3)
C10 0.040(4) 0.032(4) 0.030(3) 0.004(2) 0.003(2) 0.002(2)
C11 0.028(3) 0.031(3) 0.025(2) -0.004(3) 0.000(2) 0.000(2)
C12 0.038(4) 0.036(4) 0.048(4) -0.001(3) -0.005(3) 0.007(3)
C13 0.042(4) 0.031(3) 0.032(3) 0.000(2) 0.007(2) 0.009(3)
C14 0.048(5) 0.032(4) 0.099(6) 0.000(4) 0.005(4) 0.001(3)
C15 0.059(5) 0.025(4) 0.090(6) -0.005(4) 0.028(4) -0.005(4)
C16 0.033(3) 0.029(3) 0.027(3) 0.002(2) 0.002(2) 0.004(3)
C17 0.032(4) 0.063(5) 0.076(5) -0.023(4) -0.008(4) 0.009(4)
C18 0.051(4) 0.028(3) 0.059(4) 0.000(4) -0.006(4) -0.005(3)
C19 0.054(5) 0.038(4) 0.146(10) -0.017(5) -0.007(6) 0.011(4)
C20 0.044(4) 0.047(4) 0.035(3) 0.010(3) 0.000(3) -0.002(4)
C21 0.082(7) 0.046(5) 0.073(6) 0.006(4) 0.025(5) -0.022(4)
C22 0.048(4) 0.044(4) 0.059(4) -0.001(3) -0.005(4) -0.012(4)
C23 0.056(5) 0.039(4) 0.049(4) -0.003(3) 0.007(3) -0.007(3)

loop_
_atom_type_symbol
_atom_type_description
_atom_type_scat_dispersion_real
_atom_type_scat_dispersion_imag
_atom_type_scat_source
C C 0.0033 0.0016 'International Tables Vol C Tables 4.2.6.8 and 6.1.1.4'
H H 0.0000 0.0000 'International Tables Vol C Tables 4.2.6.8 and 6.1.1.4'
N N 0.0061 0.0033 'International Tables Vol C Tables 4.2.6.8 and 6.1.1.4'
O O 0.0106 0.0060 'International Tables Vol C Tables 4.2.6.8 and 6.1.1.4'
Ba Ba -0.3244 2.2819 'International Tables Vol C Tables 4.2.6.8 and 6.1.1.4'

loop_
_geom_angle_atom_site_label_1
_geom_angle_atom_site_label_2
_geom_angle_atom_site_label_3
_geom_angle
_geom_angle_site_symmetry_1
_geom_angle_site_symmetry_3
O1 Ba1 O2 143.25(9) . .
O1 Ba1 O2 143.25(9) . 5_665
O2 Ba1 O2 73.51(19) . 5_665
O1 Ba1 N1 76.16(10) . .
O2 Ba1 N1 76.63(14) . .
O2 Ba1 N1 127.93(14) 5_665 .
O1 Ba1 N1 76.16(10) . 5_665
O2 Ba1 N1 127.93(14) . 5_665
O2 Ba1 N1 76.63(14) 5_665 5_665
N1 Ba1 N1 152.3(2) . 5_665
O1 Ba1 N2 89.14(9) . 5_665
O2 Ba1 N2 81.76(12) . 5_665
O2 Ba1 N2 99.64(12) 5_665 5_665
N1 Ba1 N2 117.09(12) . 5_665
N1 Ba1 N2 62.44(12) 5_665 5_665
O1 Ba1 N2 89.14(9) . .
O2 Ba1 N2 99.64(12) . .
O2 Ba1 N2 81.76(12) 5_665 .
N1 Ba1 N2 62.44(12) . .
N1 Ba1 N2 117.09(12) 5_665 .
N2 Ba1 N2 178.27(19) 5_665 .
C18 O1 C18 109.1(6) . 5_665
C18 O1 Ba1 125.5(3) . .
C18 O1 Ba1 125.5(3) 5_665 .
C20 O2 C23 106.0(4) . .
C20 O2 Ba1 120.0(4) . .
C23 O2 Ba1 121.4(4) . .
C1 N1 C4 104.1(5) . .
C1 N1 Ba1 141.9(4) . .
C4 N1 Ba1 112.9(3) . .
C5 N2 C6 118.3(4) . .
C5 N2 Ba1 114.8(3) . .
C6 N2 Ba1 126.5(3) . .
N1 C1 C2 113.2(6) . .
N1 C1 H1 123.4 . .
C2 C1 H1 123.4 . .
C1 C2 C3 105.6(6) . .
C1 C2 H2 127.2 . .
C3 C2 H2 127.2 . .
C2 C3 C4 106.7(6) . .
C2 C3 H3 126.7 . .
C4 C3 H3 126.7 . .
N1 C4 C3 110.4(5) . .
N1 C4 C5 123.0(5) . .
C3 C4 C5 126.6(5) . .
N2 C5 C4 125.7(5) . .
N2 C5 H5 117.2 . .
C4 C5 H5 117.2 . .
C11 C6 C7 121.4(4) . .
C11 C6 N2 117.8(5) . .
C7 C6 N2 120.8(5) . .
C8 C7 C6 117.5(5) . .
C8 C7 C13 120.2(5) . .
C6 C7 C13 122.4(5) . .
C9 C8 C7 121.7(5) . .
C9 C8 H8 119.2 . .
C7 C8 H8 119.2 . .
C10 C9 C8 119.8(5) . .
C10 C9 H9 120.1 . .
C8 C9 H9 120.1 . .
C9 C10 C11 120.9(5) . .
C9 C10 H10 119.5 . .
C11 C10 H10 119.5 . .
C6 C11 C10 118.7(5) . .
C6 C11 C16 120.7(4) . .
C10 C11 C16 120.5(5) . .
C13 C12 H12A 109.5 . .
C13 C12 H12B 109.5 . .
H12A C12 H12B 109.5 . .
C13 C12 H12C 109.5 . .
H12A C12 H12C 109.5 . .
H12B C12 H12C 109.5 . .
C14 C13 C7 111.0(5) . .
C14 C13 C12 110.7(5) . .
C7 C13 C12 112.2(5) . .
C14 C13 H13 107.6 . .
C7 C13 H13 107.6 . .
C12 C13 H13 107.6 . .
C13 C14 H14A 109.5 . .
C13 C14 H14B 109.5 . .
H14A C14 H14B 109.5 . .
C13 C14 H14C 109.5 . .
H14A C14 H14C 109.5 . .
H14B C14 H14C 109.5 . .
C16 C15 H15A 109.5 . .
C16 C15 H15B 109.5 . .
H15A C15 H15B 109.5 . .
C16 C15 H15C 109.5 . .
H15A C15 H15C 109.5 . .
H15B C15 H15C 109.5 . .
C15 C16 C17 109.9(6) . .
C15 C16 C11 114.8(5) . .
C17 C16 C11 110.0(5) . .
C15 C16 H16 107.3 . .
C17 C16 H16 107.3 . .
C11 C16 H16 107.3 . .
C16 C17 H17A 109.5 . .
C16 C17 H17B 109.5 . .
H17A C17 H17B 109.5 . .
C16 C17 H17C 109.5 . .
H17A C17 H17C 109.5 . .
H17B C17 H17C 109.5 . .
O1 C18 C19 105.4(6) . .
O1 C18 H18A 110.7 . .
C19 C18 H18A 110.7 . .
O1 C18 H18B 110.7 . .
C19 C18 H18B 110.7 . .
H18A C18 H18B 108.8 . .
C18 C19 C19 103.4(6) . 5_665
C18 C19 H19A 111.1 . .
C19 C19 H19A 111.1 5_665 .
C18 C19 H19B 111.1 . .
C19 C19 H19B 111.1 5_665 .
H19A C19 H19B 109.0 . .
O2 C20 C21 107.2(5) . .
O2 C20 H20A 110.3 . .
C21 C20 H20A 110.3 . .
O2 C20 H20B 110.3 . .
C21 C20 H20B 110.3 . .
H20A C20 H20B 108.5 . .
C22 C21 C20 104.7(6) . .
C22 C21 H21A 110.8 . .
C20 C21 H21A 110.8 . .
C22 C21 H21B 110.8 . .
C20 C21 H21B 110.8 . .
H21A C21 H21B 108.9 . .
C23 C22 C21 103.2(6) . .
C23 C22 H22A 111.1 . .
C21 C22 H22A 111.1 . .
C23 C22 H22B 111.1 . .
C21 C22 H22B 111.1 . .
H22A C22 H22B 109.1 . .
O2 C23 C22 105.3(6) . .
O2 C23 H23A 110.7 . .
C22 C23 H23A 110.7 . .
O2 C23 H23B 110.7 . .
C22 C23 H23B 110.7 . .
H23A C23 H23B 108.8 . .

loop_
_geom_bond_atom_site_label_1
_geom_bond_atom_site_label_2
_geom_bond_distance
_geom_bond_site_symmetry_2
Ba1 O1 2.746(5) .
Ba1 O2 2.773(4) .
Ba1 O2 2.773(4) 5_665
Ba1 N1 2.821(5) .
Ba1 N1 2.821(5) 5_665
Ba1 N2 2.823(4) 5_665
Ba1 N2 2.823(4) .
O1 C18 1.445(6) .
O1 C18 1.445(6) 5_665
O2 C20 1.432(7) .
O2 C23 1.441(7) .
N1 C1 1.352(7) .
N1 C4 1.385(7) .
N2 C5 1.286(6) .
N2 C6 1.436(6) .
C1 C2 1.379(9) .
C1 H1 0.9500 .
C2 C3 1.387(8) .
C2 H2 0.9500 .
C3 C4 1.398(8) .
C3 H3 0.9500 .
C4 C5 1.419(7) .
C5 H5 0.9500 .
C6 C11 1.394(8) .
C6 C7 1.410(7) .
C7 C8 1.400(7) .
C7 C13 1.526(8) .
C8 C9 1.381(8) .
C8 H8 0.9500 .
C9 C10 1.378(8) .
C9 H9 0.9500 .
C10 C11 1.398(7) .
C10 H10 0.9500 .
C11 C16 1.523(8) .
C12 C13 1.532(9) .
C12 H12A 0.9800 .
C12 H12B 0.9800 .
C12 H12C 0.9800 .
C13 C14 1.524(9) .
C13 H13 1.0000 .
C14 H14A 0.9800 .
C14 H14B 0.9800 .
C14 H14C 0.9800 .
C15 C16 1.510(9) .
C15 H15A 0.9800 .
C15 H15B 0.9800 .
C15 H15C 0.9800 .
C16 C17 1.521(9) .
C16 H16 1.0000 .
C17 H17A 0.9800 .
C17 H17B 0.9800 .
C17 H17C 0.9800 .
C18 C19 1.466(9) .
C18 H18A 0.9900 .
C18 H18B 0.9900 .
C19 C19 1.495(17) 5_665
C19 H19A 0.9900 .
C19 H19B 0.9900 .
C20 C21 1.522(9) .
C20 H20A 0.9900 .
C20 H20B 0.9900 .
C21 C22 1.514(10) .
C21 H21A 0.9900 .
C21 H21B 0.9900 .
C22 C23 1.492(9) .
C22 H22A 0.9900 .
C22 H22B 0.9900 .
C23 H23A 0.9900 .
C23 H23B 0.9900 .
